data_7036292
loop_
_publ_author_name
'Paul, Anup'
'Anbu, Sellamuthu'
'Sharma, Gunjan'
'Kuznetsov, Maxim L.'
'Guedes da Silva, M F\'atima C'
'Koch, Biplob'
'Pombeiro, Armando J. L.'

_publ_section_title
;
 Intracellular detection of Cu(2+) and S(2-) ions through a quinazoline
 functionalized benzimidazole-based new fluorogenic differential
 chemosensor.
;
_journal_issue 38
_journal_name_full 'Dalton transactions (Cambridge, England : 2003)'
_journal_page_first 16953
_journal_page_last 16964
_journal_paper_doi 10.1039/c5dt02662h
_journal_volume 44
_journal_year 2015
_chemical_formula_moiety 'C20 H15 N3 O2, 0.5(H2 O), C3 H7 N1 O1'
_chemical_formula_sum 'C23 H23 N4 O3.5'
_chemical_formula_weight 411.45
_space_group_crystal_system monoclinic
_space_group_IT_number 15
_space_group_name_Hall '-C 2yc'
_space_group_name_H-M_alt 'C 1 2/c 1'
_symmetry_space_group_name_Hall '-C 2yc'
_symmetry_space_group_name_H-M 'C 1 2/c 1'
_atom_sites_solution_hydrogens mixed
_audit_creation_method SHELXL-2014/7
_audit_update_record
;
2015-08-09 deposited with the CCDC.
2015-08-26 downloaded from the CCDC.
;
_cell_angle_alpha 90
_cell_angle_beta 126.193(4)
_cell_angle_gamma 90
_cell_formula_units_Z 8
_cell_length_a 19.236(3)
_cell_length_b 17.580(3)
_cell_length_c 14.370(3)
_cell_measurement_reflns_used 9893
_cell_measurement_temperature 296(2)
_cell_measurement_theta_max 26.03
_cell_measurement_theta_min 2.62
_cell_volume 3921.8(12)
_computing_cell_refinement 'Bruker SAINT'
_computing_data_collection 'Bruker APEX2'
_computing_data_reduction 'Bruker SAINT'
_computing_publication_material 'WinGX publication routines (Farrugia, 1999)'
_computing_structure_refinement 'SHELXL-2014/7 (Sheldrick, 2014)'
_computing_structure_solution 'SIR97 (Giacovazzo et al, 1997)'
_diffrn_ambient_temperature 296(2)
_diffrn_measured_fraction_theta_full 0.999
_diffrn_measured_fraction_theta_max 0.998
_diffrn_measurement_device_type 'Bruker APEX-II CCD'
_diffrn_measurement_method '\f and \w scans'
_diffrn_radiation_type MoK\a
_diffrn_radiation_wavelength 0.71069
_diffrn_reflns_av_R_equivalents 0.0545
_diffrn_reflns_av_unetI/netI 0.0336
_diffrn_reflns_laue_measured_fraction_full 0.999
_diffrn_reflns_laue_measured_fraction_max 0.998
_diffrn_reflns_limit_h_max 23
_diffrn_reflns_limit_h_min -23
_diffrn_reflns_limit_k_max 21
_diffrn_reflns_limit_k_min -21
_diffrn_reflns_limit_l_max 17
_diffrn_reflns_limit_l_min -17
_diffrn_reflns_number 37965
_diffrn_reflns_point_group_measured_fraction_full 0.999
_diffrn_reflns_point_group_measured_fraction_max 0.998
_diffrn_reflns_theta_full 25.240
_diffrn_reflns_theta_max 26.097
_diffrn_reflns_theta_min 1.851
_exptl_absorpt_coefficient_mu 0.096
_exptl_absorpt_correction_T_max 0.987
_exptl_absorpt_correction_T_min 0.970
_exptl_absorpt_correction_type multi-scan
_exptl_absorpt_process_details sadabs
_exptl_crystal_colour bronze
_exptl_crystal_density_diffrn 1.394
_exptl_crystal_description block
_exptl_crystal_F_000 1736
_exptl_crystal_size_max 0.190
_exptl_crystal_size_mid 0.140
_exptl_crystal_size_min 0.110
_platon_squeeze_details
;
 During the refinement of the structure, electron density peaks
 were located and were believed to be two highly disordered dimethylformamide
 molecules (by counting the number of electrons suppressed). All the
 attempts made to model these solvent molecules were not successful and
 they were removed using the SQUEEZE routine from PLATON (Spek, 2003).
 The reported final sum formula contains all atoms that are most possibly
 present in the crystal and thus contribute to the scattering.
;
_refine_diff_density_max 0.911
_refine_diff_density_min -0.362
_refine_diff_density_rms 0.073
_refine_ls_extinction_method none
_refine_ls_goodness_of_fit_ref 1.082
_refine_ls_hydrogen_treatment mixed
_refine_ls_matrix_type full
_refine_ls_number_parameters 243
_refine_ls_number_reflns 3884
_refine_ls_number_restraints 6
_refine_ls_restrained_S_all 1.083
_refine_ls_R_factor_all 0.1070
_refine_ls_R_factor_gt 0.0870
_refine_ls_shift/su_max 0.000
_refine_ls_shift/su_mean 0.000
_refine_ls_structure_factor_coef Fsqd
_refine_ls_weighting_details 'w=1/[\s^2^(Fo^2^)+(0.1092P)^2^+13.9674P] where P=(Fo^2^+2Fc^2^)/3'
_refine_ls_weighting_scheme calc
_refine_ls_wR_factor_gt 0.2331
_refine_ls_wR_factor_ref 0.2453
_reflns_Friedel_coverage 0.000
_reflns_number_gt 2934
_reflns_number_total 3884
_reflns_threshold_expression 'I > 2\s(I)'
_cod_data_source_file c5dt02662h2.cif
_cod_data_source_block H3L
_cod_depositor_comments
;
         Adding full bibliography for 7036292.cif.

2018-03-15
Z value and formula fixed to values more according to usual
chemical conventions.                 miguel
;
_cod_original_formula_sum 'C46 H46 N8 O7'
_cod_original_formula_weight 822.91
_cod_original_formula_moiety '2(C20 H15 N3 O2), H2 O, 2(C3 H7 N1 O1)'
_cod_original_formula_units_Z 4
_cod_original_cell_volume 3921.7(12)
_cod_database_code 7036292
_shelx_shelxl_version_number 2014/7
_shelx_space_group_comment
;
The symmetry employed for this shelxl refinement is uniquely defined
by the following loop, which should always be used as a source of
symmetry information in preference to the above space-group names.
They are only intended as comments.
;
_shelx_estimated_absorpt_t_min 0.982
_shelx_estimated_absorpt_t_max 0.990

loop_
_space_group_symop_operation_xyz
'x, y, z'
'-x, y, -z+1/2'
'x+1/2, y+1/2, z'
'-x+1/2, y+1/2, -z+1/2'
'-x, -y, -z'
'x, -y, z-1/2'
'-x+1/2, -y+1/2, -z'
'x+1/2, -y+1/2, z-1/2'

loop_
_atom_site_label
_atom_site_type_symbol
_atom_site_fract_x
_atom_site_fract_y
_atom_site_fract_z
_atom_site_U_iso_or_equiv
_atom_site_adp_type
_atom_site_occupancy
_atom_site_site_symmetry_order
_atom_site_calc_flag
_atom_site_refinement_flags_posn
_atom_site_refinement_flags_adp
_atom_site_refinement_flags_occupancy
C1 C 0.6677(2) 0.1662(2) 0.6920(3) 0.0378(8) Uani 1 1 d . . .
C2 C 0.7399(3) 0.1713(2) 0.8055(4) 0.0509(10) Uani 1 1 d . . .
H2 H 0.7441 0.2103 0.8524 0.061 Uiso 1 1 calc R U .
C3 C 0.8036(3) 0.1202(3) 0.8479(4) 0.0519(11) Uani 1 1 d . . .
H3 H 0.8518 0.1259 0.9238 0.062 Uiso 1 1 calc R U .
C4 C 0.8017(2) 0.0600(3) 0.7860(3) 0.0477(10) Uani 1 1 d . . .
H4 H 0.8476 0.0260 0.8188 0.057 Uiso 1 1 calc R U .
C5 C 0.7288(3) 0.0509(2) 0.6716(4) 0.0466(10) Uani 1 1 d . . .
H5 H 0.7243 0.0103 0.6268 0.056 Uiso 1 1 calc R U .
C6 C 0.6618(2) 0.1065(2) 0.6263(3) 0.0385(9) Uani 1 1 d . . .
C7 C 0.5778(2) 0.09726(18) 0.5108(3) 0.0340(8) Uani 1 1 d . . .
C8 C 0.4463(2) 0.1282(2) 0.3652(3) 0.0369(9) Uani 1 1 d . . .
C9 C 0.3669(3) 0.1648(2) 0.2887(4) 0.0452(10) Uani 1 1 d . . .
H9 H 0.3550 0.2130 0.3026 0.054 Uiso 1 1 calc R U .
C10 C 0.3061(2) 0.1220(2) 0.1882(3) 0.0440(9) Uani 1 1 d . . .
H10 H 0.2517 0.1420 0.1337 0.053 Uiso 1 1 calc R U .
C11 C 0.3275(3) 0.0510(2) 0.1713(3) 0.0424(9) Uani 1 1 d . . .
H11 H 0.2872 0.0255 0.1031 0.051 Uiso 1 1 calc R U .
C12 C 0.4040(3) 0.0164(2) 0.2485(3) 0.0456(10) Uani 1 1 d . . .
H12 H 0.4158 -0.0323 0.2360 0.055 Uiso 1 1 calc R U .
C13 C 0.4627(2) 0.0567(2) 0.3455(3) 0.0388(8) Uani 1 1 d . . .
C14 C 0.5369(2) 0.22722(17) 0.5242(3) 0.0252(7) Uani 1 1 d . . .
H14 H 0.4836 0.2457 0.5106 0.030 Uiso 1 1 calc R U .
C15 C 0.56444(19) 0.28455(17) 0.4709(3) 0.0248(7) Uani 1 1 d . . .
C16 C 0.54867(18) 0.36033(17) 0.4775(2) 0.0225(6) Uani 1 1 d D . .
C17 C 0.56658(19) 0.41626(18) 0.4261(2) 0.0259(7) Uani 1 1 d D . .
C18 C 0.6051(2) 0.39591(19) 0.3731(3) 0.0310(7) Uani 1 1 d . . .
H18 H 0.6185 0.4330 0.3399 0.037 Uiso 1 1 calc R U .
C19 C 0.6235(2) 0.3209(2) 0.3700(3) 0.0400(9) Uani 1 1 d . . .
H19 H 0.6506 0.3076 0.3360 0.048 Uiso 1 1 calc R U .
C20 C 0.6021(2) 0.26460(19) 0.4171(3) 0.0347(8) Uani 1 1 d . . .
H20 H 0.6131 0.2138 0.4124 0.042 Uiso 1 1 calc R U .
N1 N 0.6002(2) 0.21693(18) 0.6470(3) 0.0412(8) Uani 1 1 d D . .
N2 N 0.5479(2) 0.03796(17) 0.4407(3) 0.0400(7) Uani 1 1 d . . .
N3 N 0.5202(2) 0.15239(16) 0.4715(3) 0.0367(7) Uani 1 1 d . . .
O1 O 0.51487(16) 0.37899(12) 0.5358(2) 0.0324(6) Uani 1 1 d D . .
O2 O 0.54416(17) 0.48971(13) 0.4308(2) 0.0345(6) Uani 1 1 d D . .
O1W O 0.0000 0.0757(2) 0.2500 0.0534(10) Uani 1 2 d DS T P
H1N H 0.608(3) 0.251(2) 0.697(4) 0.080 Uiso 1 1 d D U .
H1O H 0.495(3) 0.4231(16) 0.523(4) 0.080 Uiso 1 1 d D U .
H1W H 0.050(2) 0.103(3) 0.292(4) 0.080 Uiso 1 1 d D U .
H2O H 0.535(3) 0.515(2) 0.374(3) 0.080 Uiso 1 1 d D U .

loop_
_atom_site_aniso_label
_atom_site_aniso_U_11
_atom_site_aniso_U_22
_atom_site_aniso_U_33
_atom_site_aniso_U_23
_atom_site_aniso_U_13
_atom_site_aniso_U_12
C1 0.044(2) 0.0348(19) 0.0383(19) 0.0077(15) 0.0260(17) -0.0032(15)
C2 0.056(2) 0.042(2) 0.052(2) -0.0018(18) 0.031(2) -0.0074(19)
C3 0.040(2) 0.065(3) 0.042(2) -0.001(2) 0.0193(18) -0.005(2)
C4 0.0320(19) 0.062(3) 0.050(2) 0.021(2) 0.0244(18) 0.0122(18)
C5 0.068(3) 0.039(2) 0.059(2) -0.0074(18) 0.052(2) -0.0118(19)
C6 0.0283(17) 0.059(2) 0.0277(17) 0.0121(16) 0.0164(15) -0.0024(16)
C7 0.053(2) 0.0223(16) 0.049(2) -0.0005(14) 0.0424(18) -0.0015(14)
C8 0.0395(19) 0.049(2) 0.0210(16) -0.0049(14) 0.0172(15) -0.0232(16)
C9 0.073(3) 0.0294(19) 0.057(2) 0.0008(17) 0.051(2) -0.0025(18)
C10 0.0355(19) 0.057(3) 0.038(2) 0.0103(18) 0.0208(17) -0.0012(17)
C11 0.053(2) 0.045(2) 0.0295(18) -0.0101(16) 0.0244(17) -0.0203(18)
C12 0.065(3) 0.045(2) 0.046(2) -0.0013(18) 0.044(2) -0.0061(19)
C13 0.049(2) 0.037(2) 0.044(2) -0.0022(16) 0.0351(18) -0.0094(16)
C14 0.0302(15) 0.0203(15) 0.0298(16) -0.0028(12) 0.0202(14) -0.0006(12)
C15 0.0260(15) 0.0246(16) 0.0233(14) -0.0017(12) 0.0142(13) -0.0011(12)
C16 0.0202(13) 0.0254(15) 0.0182(13) -0.0042(12) 0.0093(12) -0.0012(12)
C17 0.0265(15) 0.0268(16) 0.0193(14) -0.0028(12) 0.0108(13) -0.0009(12)
C18 0.0385(18) 0.0298(17) 0.0355(18) -0.0016(14) 0.0278(16) -0.0050(14)
C19 0.053(2) 0.040(2) 0.047(2) 0.0019(16) 0.0407(19) 0.0067(17)
C20 0.047(2) 0.0233(17) 0.046(2) 0.0001(14) 0.0344(18) 0.0060(14)
N1 0.0568(19) 0.0345(17) 0.0361(17) -0.0018(13) 0.0294(16) -0.0005(15)
N2 0.059(2) 0.0321(16) 0.0447(18) -0.0026(13) 0.0389(17) -0.0016(14)
N3 0.0466(17) 0.0274(15) 0.0442(17) -0.0014(13) 0.0313(15) -0.0024(13)
O1 0.0492(14) 0.0219(11) 0.0436(14) 0.0028(10) 0.0371(12) 0.0050(10)
O2 0.0565(15) 0.0205(12) 0.0402(13) 0.0013(10) 0.0360(13) 0.0019(10)
O1W 0.073(3) 0.047(3) 0.045(2) 0.000 0.038(2) 0.000

loop_
_atom_type_symbol
_atom_type_description
_atom_type_scat_dispersion_real
_atom_type_scat_dispersion_imag
_atom_type_scat_source
C C 0.0033 0.0016 'International Tables Vol C Tables 4.2.6.8 and 6.1.1.4'
H H 0.0000 0.0000 'International Tables Vol C Tables 4.2.6.8 and 6.1.1.4'
N N 0.0061 0.0033 'International Tables Vol C Tables 4.2.6.8 and 6.1.1.4'
O O 0.0106 0.0060 'International Tables Vol C Tables 4.2.6.8 and 6.1.1.4'

loop_
_geom_angle_atom_site_label_1
_geom_angle_atom_site_label_2
_geom_angle_atom_site_label_3
_geom_angle
C6 C1 N1 120.0(3)
C6 C1 C2 118.6(4)
N1 C1 C2 121.4(4)
C3 C2 C1 120.2(4)
C3 C2 H2 119.9
C1 C2 H2 119.9
C2 C3 C4 123.8(4)
C2 C3 H3 118.1
C4 C3 H3 118.1
C3 C4 C5 118.2(4)
C3 C4 H4 120.9
C5 C4 H4 120.9
C4 C5 C6 117.6(4)
C4 C5 H5 121.2
C6 C5 H5 121.2
C1 C6 C5 121.6(3)
C1 C6 C7 116.4(3)
C5 C6 C7 121.6(4)
N3 C7 N2 112.0(3)
N3 C7 C6 118.7(3)
N2 C7 C6 129.2(3)
C13 C8 N3 107.1(3)
C13 C8 C9 122.5(3)
N3 C8 C9 130.4(4)
C8 C9 C10 114.5(3)
C8 C9 H9 122.8
C10 C9 H9 122.8
C11 C10 C9 120.4(4)
C11 C10 H10 119.8
C9 C10 H10 119.8
C12 C11 C10 123.6(4)
C12 C11 H11 118.2
C10 C11 H11 118.2
C11 C12 C13 116.6(4)
C11 C12 H12 121.7
C13 C12 H12 121.7
C12 C13 C8 122.4(4)
C12 C13 N2 130.7(4)
C8 C13 N2 106.8(3)
N1 C14 N3 106.9(3)
N1 C14 C15 113.7(3)
N3 C14 C15 111.7(2)
N1 C14 H14 108.2
N3 C14 H14 108.2
C15 C14 H14 108.2
C20 C15 C16 119.5(3)
C20 C15 C14 124.1(3)
C16 C15 C14 116.4(3)
O1 C16 C15 118.4(3)
O1 C16 C17 120.8(3)
C15 C16 C17 120.8(3)
O2 C17 C18 123.6(3)
O2 C17 C16 117.1(3)
C18 C17 C16 119.3(3)
C19 C18 C17 119.9(3)
C19 C18 H18 120.1
C17 C18 H18 120.1
C18 C19 C20 120.7(3)
C18 C19 H19 119.7
C20 C19 H19 119.7
C15 C20 C19 119.7(3)
C15 C20 H20 120.1
C19 C20 H20 120.1
C1 N1 C14 122.2(3)
C1 N1 H1N 113(4)
C14 N1 H1N 122(4)
C7 N2 C13 106.7(3)
C7 N3 C8 107.3(3)
C7 N3 C14 124.6(3)
C8 N3 C14 127.6(3)
C16 O1 H1O 114(3)
C17 O2 H2O 110(3)

loop_
_geom_bond_atom_site_label_1
_geom_bond_atom_site_label_2
_geom_bond_distance
C1 C6 1.371(6)
C1 N1 1.381(5)
C1 C2 1.386(6)
C2 C3 1.342(6)
C2 H2 0.9300
C3 C4 1.369(6)
C3 H3 0.9300
C4 C5 1.404(6)
C4 H4 0.9300
C5 C6 1.432(6)
C5 H5 0.9300
C6 C7 1.492(5)
C7 N3 1.321(5)
C7 N2 1.322(4)
C8 C13 1.367(5)
C8 N3 1.404(4)
C8 C9 1.404(6)
C9 C10 1.423(6)
C9 H9 0.9300
C10 C11 1.381(6)
C10 H10 0.9300
C11 C12 1.356(6)
C11 H11 0.9300
C12 C13 1.364(5)
C12 H12 0.9300
C13 N2 1.421(5)
C14 N1 1.446(4)
C14 N3 1.456(4)
C14 C15 1.536(4)
C14 H14 0.9800
C15 C20 1.381(4)
C15 C16 1.382(4)
C16 O1 1.369(4)
C16 C17 1.390(4)
C17 O2 1.376(4)
C17 C18 1.387(4)
C18 C19 1.372(5)
C18 H18 0.9300
C19 C20 1.393(5)
C19 H19 0.9300
C20 H20 0.9300
N1 H1N 0.88(2)
O1 H1O 0.838(19)
O2 H2O 0.854(19)
O1W H1W 0.915(19)

loop_
_geom_hbond_atom_site_label_D
_geom_hbond_atom_site_label_H
_geom_hbond_atom_site_label_A
_geom_hbond_distance_DH
_geom_hbond_distance_HA
_geom_hbond_distance_DA
_geom_hbond_angle_DHA
_geom_hbond_site_symmetry_A
O1 H1O O2 0.838(19) 1.99(3) 2.737(3) 149(4) 5_666
O2 H2O O1W 0.854(19) 1.827(19) 2.674(3) 171(5) 3
O1 H1O O2 0.838(19) 1.99(3) 2.737(3) 149(4) 5_666
O2 H2O O1W 0.854(19) 1.827(19) 2.674(3) 171(5) 3

loop_
_platon_squeeze_void_nr
_platon_squeeze_void_average_x
_platon_squeeze_void_average_y
_platon_squeeze_void_average_z
_platon_squeeze_void_volume
_platon_squeeze_void_count_electrons
_platon_squeeze_void_content
1 0.629 0.250 -0.121 419 182 '1 dmf molecule '
2 0.129 0.750 -0.121 419 182 '1 dmf molecule '
